data_7014761
loop_
_publ_author_name
'Savjani, Nicky'
'Lancaster, Simon J.'
'Bew, Sean'
'Hughes, David L.'
'Bochmann, Manfred'

_publ_section_title
;
 Synthesis and structures of gold perfluorophthalimido complexes.
;
_journal_issue 5
_journal_name_full 'Dalton transactions (Cambridge, England : 2003)'
_journal_page_first 1079
_journal_page_last 1090
_journal_paper_doi 10.1039/c0dt01134g
_journal_volume 40
_journal_year 2011
_chemical_formula_moiety 'C26 H15 Au F4 N O2 P'
_chemical_formula_structural (Ph3P)Au(tetrafluorophthalimide)
_chemical_formula_sum 'C26 H15 Au F4 N O2 P'
_chemical_formula_weight 677.33
_chemical_name_common 'Compound 8a'
_chemical_name_systematic
;
?
;
_space_group_IT_number 14
_symmetry_cell_setting monoclinic
_symmetry_space_group_name_Hall '-P 2ybc'
_symmetry_space_group_name_H-M 'P 1 21/c 1'
_atom_sites_solution_hydrogens geom
_atom_sites_solution_primary direct
_atom_sites_solution_secondary difmap
_audit_creation_method 'SHELXL-97 and CrysAlisPro RED'
_cell_angle_alpha 90.00
_cell_angle_beta 100.4139(10)
_cell_angle_gamma 90.00
_cell_formula_units_Z 8
_cell_length_a 13.79281(11)
_cell_length_b 12.00838(11)
_cell_length_c 28.1090(3)
_cell_measurement_temperature 140(1)
_cell_volume 4578.98(8)
_computing_cell_refinement
;
CrysAlisPro RED, Oxford Diffraction Ltd., Version 1.171.32.24
;
_computing_data_collection
;
CrysAlisPro CCD, Oxford Diffraction Ltd., Version 1.171.32.24
;
_computing_data_reduction
;
CrysAlisPro RED, Oxford Diffraction Ltd., Version 1.171.32.24
;
_computing_molecular_graphics 'ORTEP (Johnson, 1971 and Farrugia, 1997)'
_computing_publication_material 'SHELXL-97 (Sheldrick, 2008)'
_computing_structure_refinement 'SHELXL-97 (Sheldrick, 2008)'
_computing_structure_solution 'SHELXS-97 (Sheldrick, 2008)'
_diffrn_ambient_temperature 140(1)
_diffrn_detector_area_resol_mean 16.0050
_diffrn_measured_fraction_theta_full 0.999
_diffrn_measured_fraction_theta_max 0.999
_diffrn_measurement_device_type 'Oxford Diffraction Xcalibur 3/CCD'
_diffrn_measurement_method 'Thin slice \f and \w scans'
_diffrn_radiation_monochromator graphite
_diffrn_radiation_source 'Enhance (Mo) X-ray Source'
_diffrn_radiation_type Mo-K\a
_diffrn_radiation_wavelength 0.71073
_diffrn_reflns_av_R_equivalents 0.0708
_diffrn_reflns_av_sigmaI/netI 0.0444
_diffrn_reflns_limit_h_max 19
_diffrn_reflns_limit_h_min -19
_diffrn_reflns_limit_k_max 16
_diffrn_reflns_limit_k_min -16
_diffrn_reflns_limit_l_max 39
_diffrn_reflns_limit_l_min -39
_diffrn_reflns_number 117169
_diffrn_reflns_theta_full 30.00
_diffrn_reflns_theta_max 30.00
_diffrn_reflns_theta_min 3.35
_exptl_absorpt_coefficient_mu 6.553
_exptl_absorpt_correction_T_max 1.325
_exptl_absorpt_correction_T_min 0.497
_exptl_absorpt_correction_type multi-scan
_exptl_absorpt_process_details
;
CrysAlisPro RED, Oxford Diffraction Ltd., Version 1.171.32.24
Empirical absorption correction using spherical harmonics,
implemented in SCALE3 ABSPACK scaling algorithm.
;
_exptl_crystal_colour colourless
_exptl_crystal_density_diffrn 1.965
_exptl_crystal_density_method 'not measured'
_exptl_crystal_description plate
_exptl_crystal_F_000 2592
_exptl_crystal_size_max 0.41
_exptl_crystal_size_mid 0.38
_exptl_crystal_size_min 0.08
_refine_diff_density_max 1.805
_refine_diff_density_min -2.431
_refine_diff_density_rms 0.165
_refine_ls_extinction_method none
_refine_ls_goodness_of_fit_ref 1.214
_refine_ls_hydrogen_treatment constr
_refine_ls_matrix_type full
_refine_ls_number_parameters 631
_refine_ls_number_reflns 13315
_refine_ls_number_restraints 0
_refine_ls_restrained_S_all 1.214
_refine_ls_R_factor_all 0.0716
_refine_ls_R_factor_gt 0.0522
_refine_ls_shift/su_max 0.003
_refine_ls_shift/su_mean 0.000
_refine_ls_structure_factor_coef Fsqd
_refine_ls_weighting_details 'calc w=1/[\s^2^(Fo^2^)+(0.0193P)^2^+13.3166P] where P=(Fo^2^+2Fc^2^)/3'
_refine_ls_weighting_scheme calc
_refine_ls_wR_factor_gt 0.0702
_refine_ls_wR_factor_ref 0.0737
_reflns_number_gt 11064
_reflns_number_total 13315
_reflns_threshold_expression I>2sigma(I)
_cod_data_source_file C0DT01134G.TXT
_cod_data_source_block nickys3
_cod_depositor_comments
;
The following automatic conversions were performed:
'_symmetry_cell_setting' value 'Monoclinic' changed to 'monoclinic'
according to '/home/saulius/struct/CIF-dictionaries/cif_core.dic'
dictionary named 'cif_core.dic' version 2.4.1 from 2010-06-29.

Automatic conversion script
Id: cif_fix_enum 1555 2011-01-17 13:19:09Z saulius 
;
_cod_original_cell_volume 4578.99(7)
_cod_original_sg_symbol_H-M P21/c
_cod_database_code 7014761

loop_
_symmetry_equiv_pos_as_xyz
'x, y, z'
'-x, y+1/2, -z+1/2'
'-x, -y, -z'
'x, -y-1/2, z-1/2'

loop_
_atom_site_label
_atom_site_type_symbol
_atom_site_fract_x
_atom_site_fract_y
_atom_site_fract_z
_atom_site_U_iso_or_equiv
_atom_site_adp_type
_atom_site_occupancy
_atom_site_symmetry_multiplicity
_atom_site_calc_flag
_atom_site_refinement_flags
_atom_site_disorder_assembly
_atom_site_disorder_group
Au1 Au 0.026762(13) 0.287537(15) 0.678015(6) 0.01749(4) Uani 1 1 d . . .
P1 P -0.03912(9) 0.38373(10) 0.73245(4) 0.0162(2) Uani 1 1 d . . .
C11 C -0.1096(3) 0.5044(4) 0.70790(17) 0.0169(9) Uani 1 1 d . . .
C12 C -0.1226(3) 0.5274(4) 0.65851(17) 0.0186(9) Uani 1 1 d . . .
H12 H -0.0980 0.4786 0.6379 0.022 Uiso 1 1 calc R . .
C13 C -0.1721(3) 0.6225(4) 0.63998(17) 0.0218(10) Uani 1 1 d . . .
H13 H -0.1812 0.6371 0.6070 0.026 Uiso 1 1 calc R . .
C14 C -0.2081(4) 0.6958(4) 0.67043(19) 0.0227(10) Uani 1 1 d . . .
H14 H -0.2401 0.7605 0.6580 0.027 Uiso 1 1 calc R . .
C15 C -0.1967(3) 0.6732(4) 0.71946(18) 0.0216(10) Uani 1 1 d . . .
H15 H -0.2222 0.7221 0.7397 0.026 Uiso 1 1 calc R . .
C16 C -0.1477(4) 0.5785(4) 0.73826(17) 0.0210(10) Uani 1 1 d . . .
H16 H -0.1400 0.5638 0.7712 0.025 Uiso 1 1 calc R . .
C21 C -0.1177(3) 0.3048(4) 0.76564(16) 0.0166(9) Uani 1 1 d . . .
C22 C -0.2195(4) 0.3183(4) 0.75767(19) 0.0269(11) Uani 1 1 d . . .
H22 H -0.2495 0.3722 0.7362 0.032 Uiso 1 1 calc R . .
C23 C -0.2759(4) 0.2510(5) 0.7820(2) 0.0361(14) Uani 1 1 d . . .
H23 H -0.3441 0.2589 0.7763 0.043 Uiso 1 1 calc R . .
C24 C -0.2314(4) 0.1723(5) 0.8145(2) 0.0313(13) Uani 1 1 d . . .
H24 H -0.2698 0.1279 0.8309 0.038 Uiso 1 1 calc R . .
C25 C -0.1310(4) 0.1592(4) 0.82285(19) 0.0282(12) Uani 1 1 d . . .
H25 H -0.1012 0.1063 0.8449 0.034 Uiso 1 1 calc R . .
C26 C -0.0740(4) 0.2255(4) 0.79811(18) 0.0237(10) Uani 1 1 d . . .
H26 H -0.0060 0.2163 0.8035 0.028 Uiso 1 1 calc R . .
C31 C 0.0608(3) 0.4383(4) 0.77753(17) 0.0173(9) Uani 1 1 d . . .
C32 C 0.0500(4) 0.4607(4) 0.82511(18) 0.0236(10) Uani 1 1 d . . .
H32 H -0.0093 0.4455 0.8350 0.028 Uiso 1 1 calc R . .
C33 C 0.1283(4) 0.5059(4) 0.8576(2) 0.0305(12) Uani 1 1 d . . .
H33 H 0.1213 0.5202 0.8893 0.037 Uiso 1 1 calc R . .
C34 C 0.2162(4) 0.5295(4) 0.8430(2) 0.0307(12) Uani 1 1 d . . .
H34 H 0.2684 0.5596 0.8648 0.037 Uiso 1 1 calc R . .
C35 C 0.2267(4) 0.5081(4) 0.7959(2) 0.0300(12) Uani 1 1 d . . .
H35 H 0.2859 0.5247 0.7860 0.036 Uiso 1 1 calc R . .
C36 C 0.1499(4) 0.4624(4) 0.76325(18) 0.0234(10) Uani 1 1 d . . .
H36 H 0.1579 0.4476 0.7317 0.028 Uiso 1 1 calc R . .
N41 N 0.1077(3) 0.2094(3) 0.63301(14) 0.0180(8) Uani 1 1 d . . .
C42 C 0.2089(4) 0.2198(4) 0.64201(17) 0.0199(9) Uani 1 1 d . . .
O42 O 0.2582(3) 0.2660(3) 0.67649(13) 0.0275(8) Uani 1 1 d . . .
C43 C 0.2464(4) 0.1642(4) 0.60135(17) 0.0187(9) Uani 1 1 d . . .
C44 C 0.3399(4) 0.1542(4) 0.59094(19) 0.0246(11) Uani 1 1 d . . .
F44 F 0.4199(2) 0.1953(3) 0.61988(11) 0.0334(7) Uani 1 1 d . . .
C45 C 0.3513(4) 0.0999(4) 0.5488(2) 0.0258(11) Uani 1 1 d . . .
F45 F 0.4408(2) 0.0903(3) 0.53712(12) 0.0353(8) Uani 1 1 d . . .
C46 C 0.2714(4) 0.0540(4) 0.51883(19) 0.0273(12) Uani 1 1 d . . .
F46 F 0.2848(3) -0.0003(3) 0.47873(12) 0.0406(9) Uani 1 1 d . . .
C47 C 0.1774(4) 0.0631(4) 0.52941(18) 0.0246(11) Uani 1 1 d . . .
F47 F 0.1020(2) 0.0181(3) 0.49919(11) 0.0378(8) Uani 1 1 d . . .
C48 C 0.1656(4) 0.1200(4) 0.57042(17) 0.0199(10) Uani 1 1 d . . .
C49 C 0.0751(4) 0.1512(4) 0.59067(17) 0.0201(10) Uani 1 1 d . . .
O49 O -0.0094(3) 0.1327(3) 0.57236(13) 0.0288(8) Uani 1 1 d . . .
Au2 Au 0.305564(13) 0.469395(15) 0.580999(7) 0.01819(4) Uani 1 1 d . . .
P6 P 0.45896(9) 0.51626(10) 0.61542(4) 0.0173(2) Uani 1 1 d . . .
C61 C 0.5469(3) 0.4193(4) 0.59775(17) 0.0184(9) Uani 1 1 d . . .
C62 C 0.6333(4) 0.3926(4) 0.62917(19) 0.0270(11) Uani 1 1 d . . .
H62 H 0.6479 0.4261 0.6594 0.032 Uiso 1 1 calc R . .
C63 C 0.6979(4) 0.3157(4) 0.6153(2) 0.0302(12) Uani 1 1 d . . .
H63 H 0.7555 0.2972 0.6365 0.036 Uiso 1 1 calc R . .
C64 C 0.6773(4) 0.2668(4) 0.5704(2) 0.0266(11) Uani 1 1 d . . .
H64 H 0.7204 0.2146 0.5614 0.032 Uiso 1 1 calc R . .
C65 C 0.5927(4) 0.2952(5) 0.53885(19) 0.0302(12) Uani 1 1 d . . .
H65 H 0.5796 0.2636 0.5082 0.036 Uiso 1 1 calc R . .
C66 C 0.5271(4) 0.3704(4) 0.55238(18) 0.0251(11) Uani 1 1 d . . .
H66 H 0.4695 0.3882 0.5310 0.030 Uiso 1 1 calc R . .
C71 C 0.4942(3) 0.6544(4) 0.59878(16) 0.0177(9) Uani 1 1 d . . .
C72 C 0.4337(4) 0.7436(4) 0.60622(18) 0.0239(11) Uani 1 1 d . . .
H72 H 0.3753 0.7305 0.6174 0.029 Uiso 1 1 calc R . .
C73 C 0.4603(4) 0.8510(4) 0.59698(18) 0.0251(11) Uani 1 1 d . . .
H73 H 0.4199 0.9103 0.6020 0.030 Uiso 1 1 calc R . .
C74 C 0.5474(4) 0.8705(4) 0.58022(19) 0.0263(11) Uani 1 1 d . . .
H74 H 0.5660 0.9431 0.5746 0.032 Uiso 1 1 calc R . .
C75 C 0.6068(4) 0.7828(4) 0.57185(18) 0.0235(10) Uani 1 1 d . . .
H75 H 0.6646 0.7962 0.5602 0.028 Uiso 1 1 calc R . .
C76 C 0.5801(4) 0.6746(4) 0.58091(17) 0.0203(10) Uani 1 1 d . . .
H76 H 0.6197 0.6154 0.5750 0.024 Uiso 1 1 calc R . .
C81 C 0.4827(3) 0.5168(4) 0.68085(17) 0.0191(9) Uani 1 1 d . . .
C82 C 0.5436(4) 0.5962(5) 0.70779(18) 0.0271(11) Uani 1 1 d . . .
H82 H 0.5723 0.6518 0.6920 0.032 Uiso 1 1 calc R . .
C83 C 0.5615(4) 0.5924(5) 0.7581(2) 0.0341(13) Uani 1 1 d . . .
H83 H 0.6012 0.6460 0.7758 0.041 Uiso 1 1 calc R . .
C84 C 0.5200(5) 0.5088(5) 0.7813(2) 0.0367(14) Uani 1 1 d . . .
H84 H 0.5321 0.5059 0.8149 0.044 Uiso 1 1 calc R . .
C85 C 0.4610(5) 0.4298(5) 0.7553(2) 0.0355(14) Uani 1 1 d . . .
H85 H 0.4340 0.3733 0.7714 0.043 Uiso 1 1 calc R . .
C86 C 0.4413(4) 0.4334(4) 0.70517(19) 0.0268(11) Uani 1 1 d . . .
H86 H 0.4005 0.3802 0.6878 0.032 Uiso 1 1 calc R . .
N91 N 0.1719(3) 0.4161(3) 0.54467(13) 0.0162(8) Uani 1 1 d . . .
C92 C 0.1674(3) 0.3482(4) 0.50418(17) 0.0181(9) Uani 1 1 d . . .
O92 O 0.2380(3) 0.3198(3) 0.48644(13) 0.0276(8) Uani 1 1 d . . .
C93 C 0.0622(3) 0.3156(4) 0.48797(17) 0.0183(9) Uani 1 1 d . . .
C94 C 0.0173(4) 0.2458(4) 0.45187(18) 0.0246(11) Uani 1 1 d . . .
F94 F 0.0676(3) 0.1940(2) 0.42176(11) 0.0352(8) Uani 1 1 d . . .
C95 C -0.0834(4) 0.2273(4) 0.44684(18) 0.0279(12) Uani 1 1 d . . .
F95 F -0.1286(3) 0.1576(3) 0.41294(12) 0.0415(9) Uani 1 1 d . . .
C96 C -0.1368(4) 0.2794(5) 0.47763(18) 0.0275(11) Uani 1 1 d . . .
F96 F -0.2337(2) 0.2590(3) 0.47168(12) 0.0431(9) Uani 1 1 d . . .
C97 C -0.0916(4) 0.3505(4) 0.51379(18) 0.0222(10) Uani 1 1 d . . .
F97 F -0.1461(2) 0.3987(3) 0.54292(11) 0.0333(7) Uani 1 1 d . . .
C98 C 0.0080(3) 0.3674(4) 0.51898(16) 0.0178(9) Uani 1 1 d . . .
C99 C 0.0788(3) 0.4312(4) 0.55540(17) 0.0174(9) Uani 1 1 d . . .
O99 O 0.0590(3) 0.4870(3) 0.58835(12) 0.0248(8) Uani 1 1 d . . .

loop_
_atom_site_aniso_label
_atom_site_aniso_U_11
_atom_site_aniso_U_22
_atom_site_aniso_U_33
_atom_site_aniso_U_23
_atom_site_aniso_U_13
_atom_site_aniso_U_12
Au1 0.02001(9) 0.01862(8) 0.01449(8) -0.00123(7) 0.00482(7) -0.00048(7)
P1 0.0169(6) 0.0182(6) 0.0137(5) 0.0011(4) 0.0039(5) 0.0008(5)
C11 0.016(2) 0.017(2) 0.018(2) 0.0008(17) 0.0028(18) -0.0008(17)
C12 0.018(2) 0.020(2) 0.018(2) -0.0027(19) 0.0039(18) -0.0036(19)
C13 0.019(2) 0.029(3) 0.015(2) 0.0051(19) -0.0028(19) -0.004(2)
C14 0.019(2) 0.017(2) 0.030(3) 0.005(2) -0.001(2) -0.0006(19)
C15 0.019(2) 0.021(2) 0.025(3) -0.003(2) 0.004(2) -0.0008(19)
C16 0.024(2) 0.023(2) 0.016(2) -0.0004(19) 0.0044(19) -0.003(2)
C21 0.018(2) 0.019(2) 0.014(2) 0.0000(17) 0.0048(17) -0.0013(18)
C22 0.024(3) 0.030(3) 0.026(3) 0.007(2) 0.002(2) 0.003(2)
C23 0.023(3) 0.041(3) 0.047(4) 0.004(3) 0.015(3) -0.003(2)
C24 0.038(3) 0.031(3) 0.031(3) 0.003(2) 0.021(3) -0.003(2)
C25 0.043(3) 0.019(2) 0.026(3) 0.006(2) 0.015(2) 0.003(2)
C26 0.026(3) 0.025(3) 0.021(2) 0.005(2) 0.008(2) 0.005(2)
C31 0.017(2) 0.016(2) 0.019(2) 0.0029(17) 0.0017(18) 0.0049(17)
C32 0.023(2) 0.028(3) 0.019(2) -0.004(2) 0.0028(19) 0.001(2)
C33 0.037(3) 0.031(3) 0.022(3) -0.009(2) 0.003(2) 0.004(2)
C34 0.030(3) 0.024(3) 0.034(3) -0.009(2) -0.006(2) -0.004(2)
C35 0.026(3) 0.025(3) 0.038(3) -0.003(2) 0.005(2) -0.006(2)
C36 0.026(3) 0.022(2) 0.023(2) 0.000(2) 0.007(2) -0.001(2)
N41 0.0178(19) 0.0204(19) 0.0158(18) -0.0029(16) 0.0030(15) -0.0007(16)
C42 0.024(2) 0.020(2) 0.016(2) 0.0016(19) 0.0032(19) -0.002(2)
O42 0.0253(19) 0.038(2) 0.0188(18) -0.0058(16) 0.0033(15) -0.0075(16)
C43 0.023(2) 0.016(2) 0.017(2) 0.0031(18) 0.0054(19) 0.0031(19)
C44 0.024(2) 0.026(3) 0.025(3) 0.007(2) 0.007(2) 0.004(2)
F44 0.0230(15) 0.047(2) 0.0294(17) 0.0019(15) 0.0042(13) -0.0017(14)
C45 0.029(3) 0.020(2) 0.032(3) 0.009(2) 0.017(2) 0.009(2)
F45 0.0320(18) 0.0396(18) 0.0396(19) 0.0075(15) 0.0207(16) 0.0112(15)
C46 0.043(3) 0.017(2) 0.027(3) 0.001(2) 0.019(2) 0.004(2)
F46 0.060(2) 0.0329(17) 0.037(2) -0.0133(15) 0.0299(18) -0.0023(16)
C47 0.037(3) 0.017(2) 0.021(2) -0.0047(19) 0.010(2) -0.007(2)
F47 0.044(2) 0.0435(19) 0.0275(17) -0.0171(15) 0.0104(15) -0.0151(16)
C48 0.028(3) 0.016(2) 0.017(2) -0.0003(18) 0.007(2) -0.0020(19)
C49 0.028(3) 0.019(2) 0.015(2) -0.0017(18) 0.008(2) -0.005(2)
O49 0.0244(19) 0.039(2) 0.0234(19) -0.0052(16) 0.0045(16) -0.0092(17)
Au2 0.01486(8) 0.02025(9) 0.01848(9) -0.00032(7) 0.00040(6) -0.00145(7)
P6 0.0159(5) 0.0194(6) 0.0161(6) -0.0006(5) 0.0012(5) -0.0007(5)
C61 0.017(2) 0.017(2) 0.021(2) 0.0007(18) 0.0027(19) 0.0001(18)
C62 0.025(3) 0.029(3) 0.025(3) -0.006(2) -0.002(2) 0.004(2)
C63 0.026(3) 0.028(3) 0.033(3) -0.002(2) -0.003(2) 0.009(2)
C64 0.027(3) 0.022(3) 0.033(3) -0.001(2) 0.012(2) 0.002(2)
C65 0.034(3) 0.037(3) 0.022(3) -0.006(2) 0.008(2) 0.001(3)
C66 0.020(2) 0.033(3) 0.021(2) -0.001(2) 0.000(2) 0.001(2)
C71 0.019(2) 0.020(2) 0.013(2) -0.0009(18) 0.0002(18) -0.0019(19)
C72 0.023(3) 0.030(3) 0.021(2) 0.003(2) 0.010(2) 0.004(2)
C73 0.030(3) 0.022(2) 0.024(3) 0.003(2) 0.007(2) 0.008(2)
C74 0.033(3) 0.020(2) 0.025(3) 0.005(2) 0.004(2) 0.000(2)
C75 0.021(2) 0.026(2) 0.025(2) 0.005(2) 0.006(2) -0.001(2)
C76 0.020(2) 0.021(2) 0.021(2) 0.0011(19) 0.0048(19) 0.0036(19)
C81 0.016(2) 0.022(2) 0.020(2) 0.0015(19) 0.0044(18) 0.0035(19)
C82 0.029(3) 0.032(3) 0.019(2) 0.003(2) 0.001(2) -0.007(2)
C83 0.042(3) 0.038(3) 0.020(3) -0.003(2) -0.003(2) -0.010(3)
C84 0.046(4) 0.045(3) 0.018(3) 0.005(2) 0.004(3) 0.002(3)
C85 0.047(4) 0.035(3) 0.027(3) 0.010(2) 0.012(3) -0.004(3)
C86 0.027(3) 0.026(3) 0.027(3) 0.000(2) 0.004(2) -0.007(2)
N91 0.0190(19) 0.0161(18) 0.0130(18) -0.0020(15) 0.0015(15) -0.0034(15)
C92 0.020(2) 0.017(2) 0.017(2) 0.0011(18) 0.0038(19) 0.0001(18)
O92 0.0257(19) 0.0304(19) 0.029(2) -0.0055(16) 0.0107(16) 0.0021(16)
C93 0.019(2) 0.018(2) 0.018(2) 0.0013(17) 0.0047(19) -0.0027(18)
C94 0.034(3) 0.023(2) 0.017(2) -0.0019(19) 0.004(2) -0.004(2)
F94 0.050(2) 0.0318(17) 0.0260(16) -0.0140(13) 0.0135(15) -0.0084(15)
C95 0.039(3) 0.025(3) 0.017(2) -0.002(2) -0.002(2) -0.015(2)
F95 0.053(2) 0.0434(19) 0.0251(17) -0.0071(15) -0.0009(16) -0.0278(17)
C96 0.023(2) 0.036(3) 0.022(3) 0.006(2) -0.001(2) -0.011(2)
F96 0.0234(17) 0.067(2) 0.037(2) 0.0010(17) -0.0005(15) -0.0212(16)
C97 0.020(2) 0.029(3) 0.018(2) 0.004(2) 0.0040(19) -0.003(2)
F97 0.0178(15) 0.053(2) 0.0311(17) -0.0035(15) 0.0094(13) -0.0021(14)
C98 0.019(2) 0.020(2) 0.015(2) 0.0009(17) 0.0024(18) -0.0025(18)
C99 0.018(2) 0.017(2) 0.017(2) 0.0002(17) 0.0024(18) -0.0023(18)
O99 0.0271(19) 0.0286(19) 0.0202(18) -0.0076(15) 0.0086(15) -0.0022(15)

loop_
_atom_type_symbol
_atom_type_description
_atom_type_scat_dispersion_real
_atom_type_scat_dispersion_imag
_atom_type_scat_source
C C 0.0033 0.0016 'International Tables Vol C Tables 4.2.6.8 and 6.1.1.4'
H H 0.0000 0.0000 'International Tables Vol C Tables 4.2.6.8 and 6.1.1.4'
N N 0.0061 0.0033 'International Tables Vol C Tables 4.2.6.8 and 6.1.1.4'
O O 0.0106 0.0060 'International Tables Vol C Tables 4.2.6.8 and 6.1.1.4'
F F 0.0171 0.0103 'International Tables Vol C Tables 4.2.6.8 and 6.1.1.4'
P P 0.1023 0.0942 'International Tables Vol C Tables 4.2.6.8 and 6.1.1.4'
Au Au -2.0133 8.8022 'International Tables Vol C Tables 4.2.6.8 and 6.1.1.4'

loop_
_geom_angle_atom_site_label_1
_geom_angle_atom_site_label_2
_geom_angle_atom_site_label_3
_geom_angle
_geom_angle_site_symmetry_1
_geom_angle_site_symmetry_3
_geom_angle_publ_flag
N41 Au1 P1 171.19(11) . . ?
C11 P1 C31 105.3(2) . . ?
C11 P1 C21 106.5(2) . . ?
C31 P1 C21 106.1(2) . . ?
C11 P1 Au1 114.14(15) . . ?
C31 P1 Au1 108.23(15) . . ?
C21 P1 Au1 115.80(15) . . ?
C12 C11 C16 119.0(4) . . ?
C12 C11 P1 120.1(3) . . ?
C16 C11 P1 120.8(4) . . ?
C13 C12 C11 120.3(4) . . ?
C13 C12 H12 119.8 . . ?
C11 C12 H12 119.8 . . ?
C14 C13 C12 120.1(4) . . ?
C14 C13 H13 120.0 . . ?
C12 C13 H13 120.0 . . ?
C13 C14 C15 120.2(4) . . ?
C13 C14 H14 119.9 . . ?
C15 C14 H14 119.9 . . ?
C16 C15 C14 120.1(4) . . ?
C16 C15 H15 119.9 . . ?
C14 C15 H15 119.9 . . ?
C15 C16 C11 120.2(4) . . ?
C15 C16 H16 119.9 . . ?
C11 C16 H16 119.9 . . ?
C26 C21 C22 119.6(4) . . ?
C26 C21 P1 118.0(3) . . ?
C22 C21 P1 122.3(4) . . ?
C23 C22 C21 119.6(5) . . ?
C23 C22 H22 120.2 . . ?
C21 C22 H22 120.2 . . ?
C24 C23 C22 120.3(5) . . ?
C24 C23 H23 119.8 . . ?
C22 C23 H23 119.8 . . ?
C25 C24 C23 120.4(5) . . ?
C25 C24 H24 119.8 . . ?
C23 C24 H24 119.8 . . ?
C24 C25 C26 119.6(5) . . ?
C24 C25 H25 120.2 . . ?
C26 C25 H25 120.2 . . ?
C21 C26 C25 120.5(5) . . ?
C21 C26 H26 119.7 . . ?
C25 C26 H26 119.7 . . ?
C36 C31 C32 119.2(5) . . ?
C36 C31 P1 118.2(4) . . ?
C32 C31 P1 122.6(4) . . ?
C33 C32 C31 119.9(5) . . ?
C33 C32 H32 120.0 . . ?
C31 C32 H32 120.0 . . ?
C34 C33 C32 120.3(5) . . ?
C34 C33 H33 119.9 . . ?
C32 C33 H33 119.9 . . ?
C33 C34 C35 119.8(5) . . ?
C33 C34 H34 120.1 . . ?
C35 C34 H34 120.1 . . ?
C34 C35 C36 120.6(5) . . ?
C34 C35 H35 119.7 . . ?
C36 C35 H35 119.7 . . ?
C35 C36 C31 120.1(5) . . ?
C35 C36 H36 119.9 . . ?
C31 C36 H36 119.9 . . ?
C42 N41 C49 111.4(4) . . ?
C42 N41 Au1 119.3(3) . . ?
C49 N41 Au1 129.1(3) . . ?
O42 C42 N41 126.2(4) . . ?
O42 C42 C43 126.5(4) . . ?
N41 C42 C43 107.3(4) . . ?
C44 C43 C48 120.6(4) . . ?
C44 C43 C42 131.9(5) . . ?
C48 C43 C42 107.5(4) . . ?
F44 C44 C43 122.6(5) . . ?
F44 C44 C45 118.9(4) . . ?
C43 C44 C45 118.6(5) . . ?
F45 C45 C46 119.2(5) . . ?
F45 C45 C44 120.1(5) . . ?
C46 C45 C44 120.6(5) . . ?
F46 C46 C45 119.5(5) . . ?
F46 C46 C47 119.6(5) . . ?
C45 C46 C47 120.9(5) . . ?
F47 C47 C48 122.6(5) . . ?
F47 C47 C46 118.9(4) . . ?
C48 C47 C46 118.4(5) . . ?
C47 C48 C43 120.8(5) . . ?
C47 C48 C49 132.1(5) . . ?
C43 C48 C49 107.1(4) . . ?
O49 C49 N41 126.8(4) . . ?
O49 C49 C48 126.5(4) . . ?
N41 C49 C48 106.7(4) . . ?
N91 Au2 P6 173.90(11) . . ?
C81 P6 C71 104.5(2) . . ?
C81 P6 C61 105.9(2) . . ?
C71 P6 C61 107.0(2) . . ?
C81 P6 Au2 115.11(16) . . ?
C71 P6 Au2 113.32(16) . . ?
C61 P6 Au2 110.36(16) . . ?
C66 C61 C62 119.5(4) . . ?
C66 C61 P6 119.5(4) . . ?
C62 C61 P6 121.0(4) . . ?
C61 C62 C63 119.8(5) . . ?
C61 C62 H62 120.1 . . ?
C63 C62 H62 120.1 . . ?
C64 C63 C62 120.4(5) . . ?
C64 C63 H63 119.8 . . ?
C62 C63 H63 119.8 . . ?
C63 C64 C65 119.8(5) . . ?
C63 C64 H64 120.1 . . ?
C65 C64 H64 120.1 . . ?
C64 C65 C66 120.4(5) . . ?
C64 C65 H65 119.8 . . ?
C66 C65 H65 119.8 . . ?
C65 C66 C61 120.0(5) . . ?
C65 C66 H66 120.0 . . ?
C61 C66 H66 120.0 . . ?
C76 C71 C72 119.5(4) . . ?
C76 C71 P6 122.6(4) . . ?
C72 C71 P6 117.9(3) . . ?
C73 C72 C71 120.2(4) . . ?
C73 C72 H72 119.9 . . ?
C71 C72 H72 119.9 . . ?
C72 C73 C74 119.9(5) . . ?
C72 C73 H73 120.1 . . ?
C74 C73 H73 120.1 . . ?
C75 C74 C73 120.4(5) . . ?
C75 C74 H74 119.8 . . ?
C73 C74 H74 119.8 . . ?
C74 C75 C76 119.9(4) . . ?
C74 C75 H75 120.1 . . ?
C76 C75 H75 120.1 . . ?
C75 C76 C71 120.1(4) . . ?
C75 C76 H76 119.9 . . ?
C71 C76 H76 119.9 . . ?
C86 C81 C82 118.9(5) . . ?
C86 C81 P6 118.8(4) . . ?
C82 C81 P6 122.2(4) . . ?
C83 C82 C81 120.5(5) . . ?
C83 C82 H82 119.8 . . ?
C81 C82 H82 119.8 . . ?
C84 C83 C82 119.6(5) . . ?
C84 C83 H83 120.2 . . ?
C82 C83 H83 120.2 . . ?
C85 C84 C83 120.5(5) . . ?
C85 C84 H84 119.7 . . ?
C83 C84 H84 119.7 . . ?
C84 C85 C86 120.6(5) . . ?
C84 C85 H85 119.7 . . ?
C86 C85 H85 119.7 . . ?
C85 C86 C81 119.9(5) . . ?
C85 C86 H86 120.0 . . ?
C81 C86 H86 120.0 . . ?
C99 N91 C92 110.4(4) . . ?
C99 N91 Au2 129.8(3) . . ?
C92 N91 Au2 119.7(3) . . ?
O92 C92 N91 125.2(4) . . ?
O92 C92 C93 127.3(4) . . ?
N91 C92 C93 107.5(4) . . ?
C94 C93 C98 120.9(4) . . ?
C94 C93 C92 132.0(4) . . ?
C98 C93 C92 107.1(4) . . ?
F94 C94 C93 122.3(5) . . ?
F94 C94 C95 118.9(5) . . ?
C93 C94 C95 118.8(5) . . ?
F95 C95 C96 119.8(5) . . ?
F95 C95 C94 120.2(5) . . ?
C96 C95 C94 120.0(5) . . ?
F96 C96 C95 118.1(5) . . ?
F96 C96 C97 120.7(5) . . ?
C95 C96 C97 121.2(5) . . ?
F97 C97 C98 122.2(4) . . ?
F97 C97 C96 119.2(4) . . ?
C98 C97 C96 118.6(5) . . ?
C97 C98 C93 120.6(4) . . ?
C97 C98 C99 131.9(4) . . ?
C93 C98 C99 107.4(4) . . ?
O99 C99 N91 125.8(4) . . ?
O99 C99 C98 126.7(4) . . ?
N91 C99 C98 107.5(4) . . ?

loop_
_geom_bond_atom_site_label_1
_geom_bond_atom_site_label_2
_geom_bond_distance
_geom_bond_site_symmetry_2
_geom_bond_publ_flag
Au1 N41 2.058(4) . ?
Au1 P1 2.2370(11) . ?
P1 C11 1.810(5) . ?
P1 C31 1.817(5) . ?
P1 C21 1.819(4) . ?
C11 C12 1.395(6) . ?
C11 C16 1.400(6) . ?
C12 C13 1.383(7) . ?
C12 H12 0.9300 . ?
C13 C14 1.381(7) . ?
C13 H13 0.9300 . ?
C14 C15 1.385(7) . ?
C14 H14 0.9300 . ?
C15 C16 1.378(7) . ?
C15 H15 0.9300 . ?
C16 H16 0.9300 . ?
C21 C26 1.380(6) . ?
C21 C22 1.391(7) . ?
C22 C23 1.385(7) . ?
C22 H22 0.9300 . ?
C23 C24 1.379(8) . ?
C23 H23 0.9300 . ?
C24 C25 1.372(8) . ?
C24 H24 0.9300 . ?
C25 C26 1.390(7) . ?
C25 H25 0.9300 . ?
C26 H26 0.9300 . ?
C31 C36 1.391(6) . ?
C31 C32 1.398(6) . ?
C32 C33 1.392(7) . ?
C32 H32 0.9300 . ?
C33 C34 1.378(8) . ?
C33 H33 0.9300 . ?
C34 C35 1.381(8) . ?
C34 H34 0.9300 . ?
C35 C36 1.384(7) . ?
C35 H35 0.9300 . ?
C36 H36 0.9300 . ?
N41 C42 1.379(6) . ?
N41 C49 1.383(6) . ?
C42 O42 1.213(6) . ?
C42 C43 1.494(6) . ?
C43 C44 1.378(6) . ?
C43 C48 1.389(7) . ?
C44 F44 1.342(6) . ?
C44 C45 1.387(7) . ?
C45 F45 1.338(5) . ?
C45 C46 1.375(8) . ?
C46 F46 1.343(5) . ?
C46 C47 1.387(7) . ?
C47 F47 1.332(6) . ?
C47 C48 1.375(6) . ?
C48 C49 1.510(6) . ?
C49 O49 1.207(6) . ?
Au2 N91 2.042(4) . ?
Au2 P6 2.2336(12) . ?
P6 C81 1.809(5) . ?
P6 C71 1.814(5) . ?
P6 C61 1.814(5) . ?
C61 C66 1.386(7) . ?
C61 C62 1.386(7) . ?
C62 C63 1.386(7) . ?
C62 H62 0.9300 . ?
C63 C64 1.374(7) . ?
C63 H63 0.9300 . ?
C64 C65 1.375(8) . ?
C64 H64 0.9300 . ?
C65 C66 1.380(7) . ?
C65 H65 0.9300 . ?
C66 H66 0.9300 . ?
C71 C76 1.389(6) . ?
C71 C72 1.396(7) . ?
C72 C73 1.379(7) . ?
C72 H72 0.9300 . ?
C73 C74 1.389(7) . ?
C73 H73 0.9300 . ?
C74 C75 1.380(7) . ?
C74 H74 0.9300 . ?
C75 C76 1.387(7) . ?
C75 H75 0.9300 . ?
C76 H76 0.9300 . ?
C81 C86 1.392(7) . ?
C81 C82 1.399(7) . ?
C82 C83 1.390(7) . ?
C82 H82 0.9300 . ?
C83 C84 1.378(8) . ?
C83 H83 0.9300 . ?
C84 C85 1.373(8) . ?
C84 H84 0.9300 . ?
C85 C86 1.386(7) . ?
C85 H85 0.9300 . ?
C86 H86 0.9300 . ?
N91 C99 1.384(6) . ?
N91 C92 1.392(6) . ?
C92 O92 1.220(5) . ?
C92 C93 1.492(6) . ?
C93 C94 1.374(7) . ?
C93 C98 1.393(6) . ?
C94 F94 1.340(6) . ?
C94 C95 1.388(7) . ?
C95 F95 1.336(6) . ?
C95 C96 1.383(7) . ?
C96 F96 1.340(6) . ?
C96 C97 1.386(7) . ?
C97 F97 1.338(5) . ?
C97 C98 1.371(6) . ?
C98 C99 1.492(6) . ?
C99 O99 1.214(5) . ?

loop_
_geom_torsion_atom_site_label_1
_geom_torsion_atom_site_label_2
_geom_torsion_atom_site_label_3
_geom_torsion_atom_site_label_4
_geom_torsion
_geom_torsion_site_symmetry_1
_geom_torsion_site_symmetry_2
_geom_torsion_site_symmetry_3
_geom_torsion_site_symmetry_4
_geom_torsion_publ_flag
N41 Au1 P1 C11 106.4(8) . . . . ?
N41 Au1 P1 C31 -10.5(8) . . . . ?
N41 Au1 P1 C21 -129.4(8) . . . . ?
C31 P1 C11 C12 121.4(4) . . . . ?
C21 P1 C11 C12 -126.2(4) . . . . ?
Au1 P1 C11 C12 2.9(4) . . . . ?
C31 P1 C11 C16 -55.6(4) . . . . ?
C21 P1 C11 C16 56.8(4) . . . . ?
Au1 P1 C11 C16 -174.1(3) . . . . ?
C16 C11 C12 C13 0.3(7) . . . . ?
P1 C11 C12 C13 -176.7(4) . . . . ?
C11 C12 C13 C14 0.6(7) . . . . ?
C12 C13 C14 C15 -1.4(7) . . . . ?
C13 C14 C15 C16 1.2(7) . . . . ?
C14 C15 C16 C11 -0.3(7) . . . . ?
C12 C11 C16 C15 -0.5(7) . . . . ?
P1 C11 C16 C15 176.5(4) . . . . ?
C11 P1 C21 C26 -163.4(4) . . . . ?
C31 P1 C21 C26 -51.6(4) . . . . ?
Au1 P1 C21 C26 68.5(4) . . . . ?
C11 P1 C21 C22 19.7(5) . . . . ?
C31 P1 C21 C22 131.5(4) . . . . ?
Au1 P1 C21 C22 -108.4(4) . . . . ?
C26 C21 C22 C23 -0.8(8) . . . . ?
P1 C21 C22 C23 176.1(4) . . . . ?
C21 C22 C23 C24 1.1(9) . . . . ?
C22 C23 C24 C25 -0.5(9) . . . . ?
C23 C24 C25 C26 -0.3(8) . . . . ?
C22 C21 C26 C25 0.0(7) . . . . ?
P1 C21 C26 C25 -177.1(4) . . . . ?
C24 C25 C26 C21 0.6(8) . . . . ?
C11 P1 C31 C36 -92.7(4) . . . . ?
C21 P1 C31 C36 154.6(4) . . . . ?
Au1 P1 C31 C36 29.7(4) . . . . ?
C11 P1 C31 C32 84.8(4) . . . . ?
C21 P1 C31 C32 -27.9(4) . . . . ?
Au1 P1 C31 C32 -152.8(4) . . . . ?
C36 C31 C32 C33 -0.4(7) . . . . ?
P1 C31 C32 C33 -177.9(4) . . . . ?
C31 C32 C33 C34 0.5(8) . . . . ?
C32 C33 C34 C35 0.0(8) . . . . ?
C33 C34 C35 C36 -0.5(8) . . . . ?
C34 C35 C36 C31 0.6(8) . . . . ?
C32 C31 C36 C35 -0.1(7) . . . . ?
P1 C31 C36 C35 177.5(4) . . . . ?
P1 Au1 N41 C42 5.2(10) . . . . ?
P1 Au1 N41 C49 -169.4(5) . . . . ?
C49 N41 C42 O42 -179.5(5) . . . . ?
Au1 N41 C42 O42 5.0(7) . . . . ?
C49 N41 C42 C43 0.7(5) . . . . ?
Au1 N41 C42 C43 -174.8(3) . . . . ?
O42 C42 C43 C44 -3.1(9) . . . . ?
N41 C42 C43 C44 176.7(5) . . . . ?
O42 C42 C43 C48 178.5(5) . . . . ?
N41 C42 C43 C48 -1.7(5) . . . . ?
C48 C43 C44 F44 -179.8(4) . . . . ?
C42 C43 C44 F44 2.0(8) . . . . ?
C48 C43 C44 C45 0.5(7) . . . . ?
C42 C43 C44 C45 -177.7(5) . . . . ?
F44 C44 C45 F45 -0.9(7) . . . . ?
C43 C44 C45 F45 178.9(4) . . . . ?
F44 C44 C45 C46 178.2(4) . . . . ?
C43 C44 C45 C46 -2.0(7) . . . . ?
F45 C45 C46 F46 0.5(7) . . . . ?
C44 C45 C46 F46 -178.6(4) . . . . ?
F45 C45 C46 C47 -179.3(4) . . . . ?
C44 C45 C46 C47 1.6(8) . . . . ?
F46 C46 C47 F47 -0.4(7) . . . . ?
C45 C46 C47 F47 179.5(5) . . . . ?
F46 C46 C47 C48 -179.4(4) . . . . ?
C45 C46 C47 C48 0.5(7) . . . . ?
F47 C47 C48 C43 179.0(4) . . . . ?
C46 C47 C48 C43 -2.0(7) . . . . ?
F47 C47 C48 C49 -3.2(8) . . . . ?
C46 C47 C48 C49 175.7(5) . . . . ?
C44 C43 C48 C47 1.6(7) . . . . ?
C42 C43 C48 C47 -179.8(4) . . . . ?
C44 C43 C48 C49 -176.7(4) . . . . ?
C42 C43 C48 C49 1.9(5) . . . . ?
C42 N41 C49 O49 -176.9(5) . . . . ?
Au1 N41 C49 O49 -1.9(7) . . . . ?
C42 N41 C49 C48 0.4(5) . . . . ?
Au1 N41 C49 C48 175.4(3) . . . . ?
C47 C48 C49 O49 -2.2(9) . . . . ?
C43 C48 C49 O49 175.8(5) . . . . ?
C47 C48 C49 N41 -179.5(5) . . . . ?
C43 C48 C49 N41 -1.5(5) . . . . ?
N91 Au2 P6 C81 -135.5(10) . . . . ?
N91 Au2 P6 C71 104.2(10) . . . . ?
N91 Au2 P6 C61 -15.7(11) . . . . ?
C81 P6 C61 C66 157.3(4) . . . . ?
C71 P6 C61 C66 -91.6(4) . . . . ?
Au2 P6 C61 C66 32.1(4) . . . . ?
C81 P6 C61 C62 -22.1(5) . . . . ?
C71 P6 C61 C62 89.0(4) . . . . ?
Au2 P6 C61 C62 -147.2(4) . . . . ?
C66 C61 C62 C63 -1.3(8) . . . . ?
P6 C61 C62 C63 178.1(4) . . . . ?
C61 C62 C63 C64 0.7(8) . . . . ?
C62 C63 C64 C65 0.8(8) . . . . ?
C63 C64 C65 C66 -1.7(8) . . . . ?
C64 C65 C66 C61 1.1(8) . . . . ?
C62 C61 C66 C65 0.4(7) . . . . ?
P6 C61 C66 C65 -179.0(4) . . . . ?
C81 P6 C71 C76 105.9(4) . . . . ?
C61 P6 C71 C76 -6.2(5) . . . . ?
Au2 P6 C71 C76 -128.1(4) . . . . ?
C81 P6 C71 C72 -71.6(4) . . . . ?
C61 P6 C71 C72 176.3(4) . . . . ?
Au2 P6 C71 C72 54.4(4) . . . . ?
C76 C71 C72 C73 -1.6(8) . . . . ?
P6 C71 C72 C73 176.0(4) . . . . ?
C71 C72 C73 C74 0.0(8) . . . . ?
C72 C73 C74 C75 1.3(8) . . . . ?
C73 C74 C75 C76 -1.0(8) . . . . ?
C74 C75 C76 C71 -0.6(8) . . . . ?
C72 C71 C76 C75 1.8(7) . . . . ?
P6 C71 C76 C75 -175.6(4) . . . . ?
C71 P6 C81 C86 164.4(4) . . . . ?
C61 P6 C81 C86 -82.8(4) . . . . ?
Au2 P6 C81 C86 39.4(4) . . . . ?
C71 P6 C81 C82 -17.7(5) . . . . ?
C61 P6 C81 C82 95.1(4) . . . . ?
Au2 P6 C81 C82 -142.7(4) . . . . ?
C86 C81 C82 C83 -0.8(8) . . . . ?
P6 C81 C82 C83 -178.7(4) . . . . ?
C81 C82 C83 C84 1.0(9) . . . . ?
C82 C83 C84 C85 -0.3(9) . . . . ?
C83 C84 C85 C86 -0.7(9) . . . . ?
C84 C85 C86 C81 0.9(9) . . . . ?
C82 C81 C86 C85 -0.2(8) . . . . ?
P6 C81 C86 C85 177.8(4) . . . . ?
P6 Au2 N91 C99 170.7(8) . . . . ?
P6 Au2 N91 C92 -4.9(13) . . . . ?
C99 N91 C92 O92 -179.5(5) . . . . ?
Au2 N91 C92 O92 -3.1(6) . . . . ?
C99 N91 C92 C93 -0.9(5) . . . . ?
Au2 N91 C92 C93 175.5(3) . . . . ?
O92 C92 C93 C94 2.5(9) . . . . ?
N91 C92 C93 C94 -176.1(5) . . . . ?
O92 C92 C93 C98 179.8(5) . . . . ?
N91 C92 C93 C98 1.2(5) . . . . ?
C98 C93 C94 F94 -179.4(4) . . . . ?
C92 C93 C94 F94 -2.4(8) . . . . ?
C98 C93 C94 C95 -0.2(7) . . . . ?
C92 C93 C94 C95 176.8(5) . . . . ?
F94 C94 C95 F95 1.1(7) . . . . ?
C93 C94 C95 F95 -178.2(4) . . . . ?
F94 C94 C95 C96 179.7(5) . . . . ?
C93 C94 C95 C96 0.4(8) . . . . ?
F95 C95 C96 F96 -1.1(7) . . . . ?
C94 C95 C96 F96 -179.7(5) . . . . ?
F95 C95 C96 C97 178.7(5) . . . . ?
C94 C95 C96 C97 0.1(8) . . . . ?
F96 C96 C97 F97 0.1(7) . . . . ?
C95 C96 C97 F97 -179.7(5) . . . . ?
F96 C96 C97 C98 179.0(5) . . . . ?
C95 C96 C97 C98 -0.8(8) . . . . ?
F97 C97 C98 C93 179.9(4) . . . . ?
C96 C97 C98 C93 1.1(7) . . . . ?
F97 C97 C98 C99 3.4(8) . . . . ?
C96 C97 C98 C99 -175.4(5) . . . . ?
C94 C93 C98 C97 -0.6(7) . . . . ?
C92 C93 C98 C97 -178.3(4) . . . . ?
C94 C93 C98 C99 176.7(4) . . . . ?
C92 C93 C98 C99 -1.0(5) . . . . ?
C92 N91 C99 O99 -179.3(5) . . . . ?
Au2 N91 C99 O99 4.8(7) . . . . ?
C92 N91 C99 C98 0.3(5) . . . . ?
Au2 N91 C99 C98 -175.6(3) . . . . ?
C97 C98 C99 O99 -3.1(9) . . . . ?
C93 C98 C99 O99 -180.0(5) . . . . ?
C97 C98 C99 N91 177.3(5) . . . . ?
C93 C98 C99 N91 0.5(5) . . . . ?
